data_7150700
loop_
_publ_author_name
'Piccialli, Vincenzo'
'Oliviero, Giorgia'
'Borbone, Nicola'
'Tuzi, Angela'
'Centore, Roberto'
'Hemminki, Akseli'
'Ugolini, Matteo'
'Cerullo, Vincenzo'

_publ_section_title
;
 Discovery of a new PCC-mediated stereoselective oxidative
 spiroketalization process. An access to a new type of poly-THF
 spiroketal compound displaying anticancer activity
;
_journal_issue 15
_journal_name_full 'Organic &amp; Biomolecular Chemistry'
_journal_page_first 3036
_journal_paper_doi 10.1039/b906872d
_journal_volume 7
_journal_year 2009
_chemical_formula_moiety 'C30 H50 O7'
_chemical_formula_sum 'C30 H50 O7'
_chemical_formula_weight 522.70
_chemical_name_common 'dioxaspiro(bicyclo(3.2.1)octane-2,2'-oxolane) derivative 2'
_chemical_name_systematic
;
dioxaspiro[bicyclo[3.2.1]octane-2,2'-oxolane]
derivative 2
;
_space_group_IT_number 14
_space_group_name_H-M_alt 'P 1 21/c 1'
_symmetry_cell_setting monoclinic
_symmetry_space_group_name_Hall '-P 2ybc'
_symmetry_space_group_name_H-M 'P 1 21/c 1'
_atom_sites_solution_hydrogens geom
_atom_sites_solution_primary direct
_atom_sites_solution_secondary difmap
_audit_creation_method SHELXL-97
_cell_angle_alpha 90.00
_cell_angle_beta 111.634(9)
_cell_angle_gamma 90.00
_cell_formula_units_Z 4
_cell_length_a 15.162(4)
_cell_length_b 8.489(9)
_cell_length_c 24.593(4)
_cell_measurement_reflns_used 120
_cell_measurement_temperature 173(2)
_cell_measurement_theta_max 16.869
_cell_measurement_theta_min 4.093
_cell_volume 2942(3)
_computing_cell_refinement
;
Dirax/lsq (Duisenberg et al., 2000)
;
_computing_data_collection 'Collect (Nonius BV, 1997-2000)'
_computing_data_reduction
;
EvalCCD (Duisenberg & Schreurs 1990-2000)
;
_computing_molecular_graphics 'Ortep-3 for Windows (Farrugia, 1997)'
_computing_structure_refinement 'SHELXL-97 (Sheldrick, 1997)'
_computing_structure_solution 'SIR97 (Altomare at al, 1999)'
_diffrn_ambient_temperature 173(2)
_diffrn_detector 'CCD plate'
_diffrn_detector_area_resol_mean 9
_diffrn_detector_type
;
Bruker-Nonius 95mm CCD camera on \k-goniostat
;
_diffrn_measured_fraction_theta_full 0.978
_diffrn_measured_fraction_theta_max 0.978
_diffrn_measurement_device 'four-circle diffractometer'
_diffrn_measurement_device_type 'Bruker-Nonius KappaCCD'
_diffrn_measurement_method
;
CCD rotation images, thick slices
;
_diffrn_radiation_monochromator graphite
_diffrn_radiation_probe x-ray
_diffrn_radiation_source 'fine-focus sealed tube'
_diffrn_radiation_type MoK\a
_diffrn_radiation_wavelength 0.71073
_diffrn_reflns_av_R_equivalents 0.2294
_diffrn_reflns_av_sigmaI/netI 0.2028
_diffrn_reflns_limit_h_max 17
_diffrn_reflns_limit_h_min -17
_diffrn_reflns_limit_k_max 9
_diffrn_reflns_limit_k_min -10
_diffrn_reflns_limit_l_max 29
_diffrn_reflns_limit_l_min -27
_diffrn_reflns_number 22393
_diffrn_reflns_theta_full 25.07
_diffrn_reflns_theta_max 25.07
_diffrn_reflns_theta_min 3.02
_exptl_absorpt_coefficient_mu 0.082
_exptl_absorpt_correction_T_max 0.9970
_exptl_absorpt_correction_T_min 0.9658
_exptl_absorpt_correction_type multi-scan
_exptl_crystal_colour colourless
_exptl_crystal_density_diffrn 1.180
_exptl_crystal_density_method 'not measured'
_exptl_crystal_description plate
_exptl_crystal_F_000 1144
_exptl_crystal_size_max 0.30
_exptl_crystal_size_mid 0.20
_exptl_crystal_size_min 0.03
_refine_diff_density_max 0.711
_refine_diff_density_min -0.243
_refine_diff_density_rms 0.061
_refine_ls_extinction_method none
_refine_ls_goodness_of_fit_ref 1.013
_refine_ls_hydrogen_treatment constr
_refine_ls_matrix_type full
_refine_ls_number_parameters 342
_refine_ls_number_reflns 5101
_refine_ls_number_restraints 0
_refine_ls_restrained_S_all 1.013
_refine_ls_R_factor_all 0.2423
_refine_ls_R_factor_gt 0.0687
_refine_ls_shift/su_max 0.000
_refine_ls_shift/su_mean 0.000
_refine_ls_structure_factor_coef Fsqd
_refine_ls_weighting_details 'calc w=1/[\s^2^(Fo^2^)+(0.1066P)^2^+0.0000P] where P=(Fo^2^+2Fc^2^)/3'
_refine_ls_weighting_scheme calc
_refine_ls_wR_factor_ref 0.2574
_reflns_number_gt 1593
_reflns_number_total 5101
_reflns_threshold_expression >3sigma(I)
_cod_data_source_file b906872d.txt
_cod_data_source_block picc3lt
_cod_database_code 7150700

loop_
_symmetry_equiv_pos_as_xyz
'x, y, z'
'-x, y+1/2, -z+1/2'
'-x, -y, -z'
'x, -y-1/2, z-1/2'

loop_
_atom_site_label
_atom_site_type_symbol
_atom_site_fract_x
_atom_site_fract_y
_atom_site_fract_z
_atom_site_U_iso_or_equiv
_atom_site_adp_type
_atom_site_occupancy
_atom_site_symmetry_multiplicity
_atom_site_calc_flag
_atom_site_refinement_flags
_atom_site_disorder_assembly
_atom_site_disorder_group
C1 C -0.0069(4) 0.6573(8) 0.0560(3) 0.068(2) Uani 1 1 d . . .
H1A H -0.0178 0.6863 0.0155 0.068 Uiso 1 1 calc R . .
H1B H -0.0445 0.7261 0.0712 0.068 Uiso 1 1 calc R . .
H1C H -0.0259 0.5475 0.0574 0.068 Uiso 1 1 calc R . .
C2 C 0.0964(4) 0.6757(7) 0.0928(3) 0.0466(16) Uani 1 1 d . . .
C3 C 0.1339(4) 0.8451(6) 0.0910(3) 0.0442(16) Uani 1 1 d . . .
H3 H 0.1018 0.9209 0.1088 0.044 Uiso 1 1 calc R . .
C4 C 0.1240(5) 0.9017(8) 0.0298(3) 0.064(2) Uani 1 1 d . . .
H4A H 0.0698 0.8498 -0.0009 0.064 Uiso 1 1 calc R . .
H4B H 0.1154 1.0174 0.0262 0.064 Uiso 1 1 calc R . .
C5 C 0.2184(5) 0.8519(7) 0.0260(3) 0.0547(18) Uani 1 1 d . . .
H5A H 0.2541 0.9450 0.0211 0.055 Uiso 1 1 calc R . .
H5B H 0.2079 0.7795 -0.0073 0.055 Uiso 1 1 calc R . .
C6 C 0.2727(4) 0.7685(7) 0.0844(3) 0.0433(16) Uani 1 1 d . . .
C7 C 0.2457(4) 0.5944(6) 0.0812(2) 0.0354(14) Uani 1 1 d . . .
C8 C 0.2760(5) 0.4923(7) 0.0391(3) 0.0499(17) Uani 1 1 d . . .
H8A H 0.3382 0.5262 0.0387 0.050 Uiso 1 1 calc R . .
H8B H 0.2282 0.4966 -0.0012 0.050 Uiso 1 1 calc R . .
C9 C 0.2819(4) 0.3252(6) 0.0657(3) 0.0478(17) Uani 1 1 d . . .
H9A H 0.3299 0.2601 0.0576 0.048 Uiso 1 1 calc R . .
H9B H 0.2197 0.2712 0.0498 0.048 Uiso 1 1 calc R . .
C10 C 0.3116(4) 0.3566(6) 0.1325(2) 0.0385(15) Uani 1 1 d . . .
C11 C 0.4152(4) 0.3258(7) 0.1661(3) 0.0438(16) Uani 1 1 d . . .
H11 H 0.4267 0.2097 0.1665 0.044 Uiso 1 1 calc R . .
C12 C 0.4556(4) 0.3865(7) 0.2289(2) 0.0476(17) Uani 1 1 d . . .
H12A H 0.4271 0.4889 0.2325 0.048 Uiso 1 1 calc R . .
H12B H 0.4449 0.3101 0.2563 0.048 Uiso 1 1 calc R . .
C13 C 0.5592(4) 0.4035(7) 0.2401(3) 0.0471(16) Uani 1 1 d . . .
H13A H 0.5929 0.3020 0.2524 0.047 Uiso 1 1 calc R . .
H13B H 0.5891 0.4835 0.2707 0.047 Uiso 1 1 calc R . .
C14 C 0.5599(4) 0.4562(7) 0.1809(2) 0.0424(15) Uani 1 1 d . . .
H14 H 0.5607 0.5739 0.1799 0.042 Uiso 1 1 calc R . .
C15 C 0.6428(4) 0.3946(6) 0.1669(3) 0.0413(15) Uani 1 1 d . . .
C16 C 0.6321(4) 0.4251(7) 0.1036(2) 0.0437(15) Uani 1 1 d . . .
H16A H 0.5925 0.5196 0.0881 0.044 Uiso 1 1 calc R . .
H16B H 0.6949 0.4415 0.1008 0.044 Uiso 1 1 calc R . .
C17 C 0.5842(5) 0.2786(7) 0.0695(3) 0.0508(17) Uani 1 1 d . . .
H17A H 0.5151 0.2959 0.0494 0.051 Uiso 1 1 calc R . .
H17B H 0.6118 0.2502 0.0401 0.051 Uiso 1 1 calc R . .
C18 C 0.6034(4) 0.1508(7) 0.1158(3) 0.0452(16) Uani 1 1 d . . .
H18 H 0.5415 0.1029 0.1127 0.045 Uiso 1 1 calc R . .
C19 C 0.6698(4) 0.0192(7) 0.1130(3) 0.0442(16) Uani 1 1 d . . .
C20 C 0.7036(5) -0.0877(7) 0.1678(3) 0.0564(19) Uani 1 1 d . . .
H20A H 0.6861 -0.0418 0.1995 0.056 Uiso 1 1 calc R . .
H20B H 0.6752 -0.1940 0.1584 0.056 Uiso 1 1 calc R . .
C21 C 0.8101(5) -0.0955(7) 0.1858(3) 0.0587(19) Uani 1 1 d . . .
H21A H 0.8414 -0.1130 0.2285 0.059 Uiso 1 1 calc R . .
H21B H 0.8288 -0.1806 0.1647 0.059 Uiso 1 1 calc R . .
C22 C 0.8345(4) 0.0639(7) 0.1686(3) 0.0443(16) Uani 1 1 d . . .
H22 H 0.8328 0.1429 0.1984 0.044 Uiso 1 1 calc R . .
C23 C 0.9267(4) 0.0823(7) 0.1589(3) 0.0464(16) Uani 1 1 d . . .
C24 C 0.9384(5) 0.2505(8) 0.1420(3) 0.0617(19) Uani 1 1 d . . .
H24A H 0.9969 0.2592 0.1340 0.062 Uiso 1 1 calc R . .
H24B H 0.9419 0.3213 0.1742 0.062 Uiso 1 1 calc R . .
H24C H 0.8840 0.2796 0.1070 0.062 Uiso 1 1 calc R . .
C25 C 0.1172(5) 0.6275(6) 0.1552(3) 0.0518(18) Uani 1 1 d . . .
H25A H 0.0962 0.5187 0.1562 0.052 Uiso 1 1 calc R . .
H25B H 0.0832 0.6975 0.1726 0.052 Uiso 1 1 calc R . .
H25C H 0.1855 0.6351 0.1775 0.052 Uiso 1 1 calc R . .
C26 C 0.3785(4) 0.7977(7) 0.1079(3) 0.0462(16) Uani 1 1 d . . .
H26A H 0.3908 0.9106 0.1150 0.046 Uiso 1 1 calc R . .
H26B H 0.4050 0.7615 0.0792 0.046 Uiso 1 1 calc R . .
H26C H 0.4082 0.7398 0.1446 0.046 Uiso 1 1 calc R . .
C27 C 0.2505(4) 0.2646(7) 0.1581(3) 0.0526(18) Uani 1 1 d . . .
H27A H 0.2670 0.2944 0.1992 0.053 Uiso 1 1 calc R . .
H27B H 0.2616 0.1516 0.1556 0.053 Uiso 1 1 calc R . .
H27C H 0.1835 0.2884 0.1362 0.053 Uiso 1 1 calc R . .
C28 C 0.7361(4) 0.4542(7) 0.2120(3) 0.0523(17) Uani 1 1 d . . .
H28A H 0.7450 0.4095 0.2504 0.052 Uiso 1 1 calc R . .
H28B H 0.7343 0.5694 0.2141 0.052 Uiso 1 1 calc R . .
H28C H 0.7887 0.4220 0.2004 0.052 Uiso 1 1 calc R . .
C29 C 0.6319(5) -0.0758(7) 0.0569(3) 0.066(2) Uani 1 1 d . . .
H29A H 0.6182 -0.0052 0.0233 0.066 Uiso 1 1 calc R . .
H29B H 0.5735 -0.1299 0.0546 0.066 Uiso 1 1 calc R . .
H29C H 0.6793 -0.1538 0.0566 0.066 Uiso 1 1 calc R . .
C30 C 1.0112(5) 0.0326(9) 0.2122(3) 0.066(2) Uani 1 1 d . . .
H30A H 1.0032 -0.0771 0.2219 0.066 Uiso 1 1 calc R . .
H30B H 1.0158 0.1005 0.2453 0.066 Uiso 1 1 calc R . .
H30C H 1.0693 0.0422 0.2037 0.066 Uiso 1 1 calc R . .
O1 O 0.2354(3) 0.8456(4) 0.12399(16) 0.0415(11) Uani 1 1 d . . .
O2 O 0.1461(3) 0.5745(4) 0.06495(16) 0.0422(10) Uani 1 1 d . . .
O3 O 0.2952(3) 0.5250(4) 0.13738(15) 0.0397(10) Uani 1 1 d . . .
O4 O 0.4714(3) 0.4014(4) 0.13868(16) 0.0457(11) Uani 1 1 d . . .
O5 O 0.6447(3) 0.2240(4) 0.17202(16) 0.0457(11) Uani 1 1 d . . .
O6 O 0.7583(3) 0.0961(4) 0.11457(17) 0.0432(10) Uani 1 1 d . . .
O7 O 0.9252(3) -0.0189(5) 0.11188(18) 0.0620(13) Uani 1 1 d . . .
H7 H 0.8697 -0.0076 0.0839 0.062 Uiso 1 1 d R . .

loop_
_atom_site_aniso_label
_atom_site_aniso_U_11
_atom_site_aniso_U_22
_atom_site_aniso_U_33
_atom_site_aniso_U_23
_atom_site_aniso_U_13
_atom_site_aniso_U_12
C1 0.045(5) 0.063(5) 0.091(6) -0.026(4) 0.020(4) 0.007(4)
C2 0.039(4) 0.049(4) 0.049(4) -0.011(3) 0.014(3) 0.005(3)
C3 0.047(4) 0.036(3) 0.047(4) -0.007(3) 0.015(3) 0.005(3)
C4 0.064(5) 0.062(4) 0.064(5) 0.017(4) 0.021(4) 0.018(4)
C5 0.064(5) 0.053(4) 0.046(4) 0.016(3) 0.020(4) 0.011(3)
C6 0.046(4) 0.047(4) 0.033(4) 0.005(3) 0.009(3) 0.004(3)
C7 0.035(4) 0.040(4) 0.025(3) -0.003(3) 0.005(3) 0.004(3)
C8 0.060(4) 0.046(4) 0.034(4) -0.010(3) 0.007(3) 0.002(3)
C9 0.049(4) 0.041(4) 0.047(4) -0.016(3) 0.011(3) 0.007(3)
C10 0.037(4) 0.033(3) 0.046(4) 0.003(3) 0.015(3) 0.003(3)
C11 0.043(4) 0.038(3) 0.054(4) -0.007(3) 0.023(3) -0.002(3)
C12 0.066(5) 0.047(4) 0.034(4) 0.003(3) 0.024(3) 0.006(3)
C13 0.050(4) 0.052(4) 0.034(4) 0.000(3) 0.010(3) 0.002(3)
C14 0.044(4) 0.045(4) 0.032(4) 0.000(3) 0.007(3) -0.005(3)
C15 0.045(4) 0.027(3) 0.044(4) -0.004(3) 0.007(3) 0.002(3)
C16 0.037(4) 0.052(4) 0.041(4) 0.000(3) 0.014(3) 0.000(3)
C17 0.053(4) 0.057(4) 0.037(4) 0.003(3) 0.010(3) 0.010(3)
C18 0.036(4) 0.046(4) 0.056(4) -0.009(3) 0.020(3) -0.003(3)
C19 0.053(4) 0.042(4) 0.046(4) -0.009(3) 0.028(3) -0.004(3)
C20 0.086(6) 0.029(3) 0.067(5) 0.011(3) 0.044(4) 0.002(3)
C21 0.068(5) 0.045(4) 0.070(5) 0.015(3) 0.034(4) 0.014(3)
C22 0.051(4) 0.043(4) 0.035(4) 0.003(3) 0.011(3) 0.007(3)
C23 0.038(4) 0.053(4) 0.042(4) -0.002(3) 0.008(3) 0.012(3)
C24 0.052(5) 0.074(5) 0.056(5) -0.006(4) 0.017(4) -0.006(4)
C25 0.056(4) 0.038(4) 0.069(5) -0.011(3) 0.032(4) -0.003(3)
C26 0.049(4) 0.045(4) 0.045(4) -0.001(3) 0.018(3) 0.002(3)
C27 0.051(4) 0.038(4) 0.068(5) 0.003(3) 0.021(4) -0.002(3)
C28 0.044(4) 0.041(4) 0.064(5) -0.006(3) 0.010(3) 0.001(3)
C29 0.079(5) 0.056(4) 0.065(5) -0.024(4) 0.031(4) -0.016(4)
C30 0.053(5) 0.088(5) 0.053(5) -0.008(4) 0.014(4) 0.010(4)
O1 0.047(3) 0.036(2) 0.038(2) -0.0039(18) 0.012(2) -0.0009(19)
O2 0.036(3) 0.040(2) 0.046(3) -0.0142(19) 0.009(2) 0.0031(19)
O3 0.049(3) 0.035(2) 0.033(2) 0.0021(18) 0.012(2) 0.0046(19)
O4 0.037(3) 0.060(3) 0.036(2) -0.002(2) 0.009(2) -0.005(2)
O5 0.059(3) 0.037(2) 0.035(3) -0.0047(19) 0.009(2) 0.004(2)
O6 0.040(3) 0.048(2) 0.041(3) 0.0093(19) 0.014(2) 0.008(2)
O7 0.060(3) 0.076(3) 0.053(3) -0.007(2) 0.025(2) 0.014(2)

loop_
_atom_type_symbol
_atom_type_description
_atom_type_scat_dispersion_real
_atom_type_scat_dispersion_imag
_atom_type_scat_source
C C 0.0033 0.0016 'International Tables Vol C Tables 4.2.6.8 and 6.1.1.4'
H H 0.0000 0.0000 'International Tables Vol C Tables 4.2.6.8 and 6.1.1.4'
O O 0.0106 0.0060 'International Tables Vol C Tables 4.2.6.8 and 6.1.1.4'

loop_
_geom_angle_atom_site_label_1
_geom_angle_atom_site_label_2
_geom_angle_atom_site_label_3
_geom_angle
_geom_angle_site_symmetry_1
_geom_angle_site_symmetry_3
_geom_angle_publ_flag
C2 C1 H1A 109.5 . . no
C2 C1 H1B 109.5 . . no
H1A C1 H1B 109.5 . . no
C2 C1 H1C 109.5 . . no
H1A C1 H1C 109.5 . . no
H1B C1 H1C 109.5 . . no
O2 C2 C1 105.0(5) . . no
O2 C2 C25 111.5(5) . . no
C1 C2 C25 111.4(6) . . no
O2 C2 C3 105.8(5) . . no
C1 C2 C3 113.0(5) . . no
C25 C2 C3 109.8(5) . . no
O1 C3 C4 104.4(5) . . no
O1 C3 C2 108.1(4) . . no
C4 C3 C2 114.4(5) . . no
O1 C3 H3 109.9 . . no
C4 C3 H3 109.9 . . no
C2 C3 H3 109.9 . . no
C5 C4 C3 102.6(5) . . no
C5 C4 H4A 111.3 . . no
C3 C4 H4A 111.3 . . no
C5 C4 H4B 111.3 . . no
C3 C4 H4B 111.3 . . no
H4A C4 H4B 109.2 . . no
C4 C5 C6 105.1(5) . . no
C4 C5 H5A 110.7 . . no
C6 C5 H5A 110.7 . . no
C4 C5 H5B 110.7 . . no
C6 C5 H5B 110.7 . . no
H5A C5 H5B 108.8 . . no
O1 C6 C26 106.9(5) . . no
O1 C6 C7 108.0(5) . . no
C26 C6 C7 113.8(5) . . no
O1 C6 C5 102.2(5) . . no
C26 C6 C5 114.1(5) . . no
C7 C6 C5 110.9(5) . . no
O2 C7 O3 110.2(4) . . no
O2 C7 C6 111.4(4) . . no
O3 C7 C6 108.3(4) . . no
O2 C7 C8 107.0(4) . . no
O3 C7 C8 103.7(4) . . no
C6 C7 C8 116.0(5) . . no
C7 C8 C9 102.5(5) . . no
C7 C8 H8A 111.3 . . no
C9 C8 H8A 111.3 . . no
C7 C8 H8B 111.3 . . no
C9 C8 H8B 111.3 . . no
H8A C8 H8B 109.2 . . no
C8 C9 C10 103.7(4) . . no
C8 C9 H9A 111.0 . . no
C10 C9 H9A 111.0 . . no
C8 C9 H9B 111.0 . . no
C10 C9 H9B 111.0 . . no
H9A C9 H9B 109.0 . . no
O3 C10 C11 107.4(4) . . no
O3 C10 C27 108.7(4) . . no
C11 C10 C27 111.0(5) . . no
O3 C10 C9 105.1(4) . . no
C11 C10 C9 112.7(5) . . no
C27 C10 C9 111.5(5) . . no
O4 C11 C10 110.4(5) . . no
O4 C11 C12 104.0(4) . . no
C10 C11 C12 116.4(5) . . no
O4 C11 H11 108.6 . . no
C10 C11 H11 108.6 . . no
C12 C11 H11 108.6 . . no
C13 C12 C11 102.8(5) . . no
C13 C12 H12A 111.2 . . no
C11 C12 H12A 111.2 . . no
C13 C12 H12B 111.2 . . no
C11 C12 H12B 111.2 . . no
H12A C12 H12B 109.1 . . no
C12 C13 C14 103.2(5) . . no
C12 C13 H13A 111.1 . . no
C14 C13 H13A 111.1 . . no
C12 C13 H13B 111.1 . . no
C14 C13 H13B 111.1 . . no
H13A C13 H13B 109.1 . . no
O4 C14 C15 110.9(5) . . no
O4 C14 C13 105.2(5) . . no
C15 C14 C13 114.4(5) . . no
O4 C14 H14 108.7 . . no
C15 C14 H14 108.7 . . no
C13 C14 H14 108.7 . . no
O5 C15 C14 108.4(5) . . no
O5 C15 C28 106.5(4) . . no
C14 C15 C28 110.2(5) . . no
O5 C15 C16 104.4(4) . . no
C14 C15 C16 112.8(5) . . no
C28 C15 C16 114.0(5) . . no
C17 C16 C15 105.8(5) . . no
C17 C16 H16A 110.6 . . no
C15 C16 H16A 110.6 . . no
C17 C16 H16B 110.6 . . no
C15 C16 H16B 110.6 . . no
H16A C16 H16B 108.7 . . no
C18 C17 C16 104.4(5) . . no
C18 C17 H17A 110.9 . . no
C16 C17 H17A 110.9 . . no
C18 C17 H17B 110.9 . . no
C16 C17 H17B 110.9 . . no
H17A C17 H17B 108.9 . . no
O5 C18 C17 107.9(5) . . no
O5 C18 C19 107.6(5) . . no
C17 C18 C19 115.9(5) . . no
O5 C18 H18 108.4 . . no
C17 C18 H18 108.4 . . no
C19 C18 H18 108.4 . . no
O6 C19 C29 107.1(5) . . no
O6 C19 C18 106.5(4) . . no
C29 C19 C18 113.4(5) . . no
O6 C19 C20 103.3(5) . . no
C29 C19 C20 111.9(5) . . no
C18 C19 C20 113.7(5) . . no
C21 C20 C19 104.8(5) . . no
C21 C20 H20A 110.8 . . no
C19 C20 H20A 110.8 . . no
C21 C20 H20B 110.8 . . no
C19 C20 H20B 110.8 . . no
H20A C20 H20B 108.9 . . no
C22 C21 C20 103.1(5) . . no
C22 C21 H21A 111.2 . . no
C20 C21 H21A 111.2 . . no
C22 C21 H21B 111.2 . . no
C20 C21 H21B 111.2 . . no
H21A C21 H21B 109.1 . . no
O6 C22 C21 103.6(5) . . no
O6 C22 C23 108.1(5) . . no
C21 C22 C23 118.4(5) . . no
O6 C22 H22 108.8 . . no
C21 C22 H22 108.8 . . no
C23 C22 H22 108.8 . . no
O7 C23 C22 109.0(5) . . no
O7 C23 C24 108.2(5) . . no
C22 C23 C24 110.5(5) . . no
O7 C23 C30 106.7(5) . . no
C22 C23 C30 111.8(5) . . no
C24 C23 C30 110.6(5) . . no
C23 C24 H24A 109.5 . . no
C23 C24 H24B 109.5 . . no
H24A C24 H24B 109.5 . . no
C23 C24 H24C 109.5 . . no
H24A C24 H24C 109.5 . . no
H24B C24 H24C 109.5 . . no
C2 C25 H25A 109.5 . . no
C2 C25 H25B 109.5 . . no
H25A C25 H25B 109.5 . . no
C2 C25 H25C 109.5 . . no
H25A C25 H25C 109.5 . . no
H25B C25 H25C 109.5 . . no
C6 C26 H26A 109.5 . . no
C6 C26 H26B 109.5 . . no
H26A C26 H26B 109.5 . . no
C6 C26 H26C 109.5 . . no
H26A C26 H26C 109.5 . . no
H26B C26 H26C 109.5 . . no
C10 C27 H27A 109.5 . . no
C10 C27 H27B 109.5 . . no
H27A C27 H27B 109.5 . . no
C10 C27 H27C 109.5 . . no
H27A C27 H27C 109.5 . . no
H27B C27 H27C 109.5 . . no
C15 C28 H28A 109.5 . . no
C15 C28 H28B 109.5 . . no
H28A C28 H28B 109.5 . . no
C15 C28 H28C 109.5 . . no
H28A C28 H28C 109.5 . . no
H28B C28 H28C 109.5 . . no
C19 C29 H29A 109.5 . . no
C19 C29 H29B 109.5 . . no
H29A C29 H29B 109.5 . . no
C19 C29 H29C 109.5 . . no
H29A C29 H29C 109.5 . . no
H29B C29 H29C 109.5 . . no
C23 C30 H30A 109.5 . . no
C23 C30 H30B 109.5 . . no
H30A C30 H30B 109.5 . . no
C23 C30 H30C 109.5 . . no
H30A C30 H30C 109.5 . . no
H30B C30 H30C 109.5 . . no
C6 O1 C3 102.6(4) . . no
C7 O2 C2 118.3(4) . . no
C7 O3 C10 111.5(4) . . no
C11 O4 C14 111.5(4) . . no
C18 O5 C15 111.2(4) . . no
C22 O6 C19 110.7(4) . . no
C23 O7 H7 107.0 . . no

loop_
_geom_bond_atom_site_label_1
_geom_bond_atom_site_label_2
_geom_bond_distance
_geom_bond_site_symmetry_2
_geom_bond_publ_flag
C1 C2 1.501(8) . no
C1 H1A 0.9800 . no
C1 H1B 0.9800 . no
C1 H1C 0.9800 . no
C2 O2 1.467(7) . no
C2 C25 1.506(8) . no
C2 C3 1.553(8) . no
C3 O1 1.451(7) . no
C3 C4 1.532(8) . no
C3 H3 1.0000 . no
C4 C5 1.529(9) . no
C4 H4A 0.9900 . no
C4 H4B 0.9900 . no
C5 C6 1.538(8) . no
C5 H5A 0.9900 . no
C5 H5B 0.9900 . no
C6 O1 1.450(7) . no
C6 C26 1.512(8) . no
C6 C7 1.528(8) . no
C7 O2 1.423(6) . no
C7 O3 1.434(6) . no
C7 C8 1.544(8) . no
C8 C9 1.551(8) . no
C8 H8A 0.9900 . no
C8 H8B 0.9900 . no
C9 C10 1.559(8) . no
C9 H9A 0.9900 . no
C9 H9B 0.9900 . no
C10 O3 1.464(6) . no
C10 C11 1.504(8) . no
C10 C27 1.514(8) . no
C11 O4 1.419(7) . no
C11 C12 1.526(8) . no
C11 H11 1.0000 . no
C12 C13 1.499(8) . no
C12 H12A 0.9900 . no
C12 H12B 0.9900 . no
C13 C14 1.527(8) . no
C13 H13A 0.9900 . no
C13 H13B 0.9900 . no
C14 O4 1.439(6) . no
C14 C15 1.514(8) . no
C14 H14 1.0000 . no
C15 O5 1.453(6) . no
C15 C28 1.525(8) . no
C15 C16 1.527(8) . no
C16 C17 1.525(8) . no
C16 H16A 0.9900 . no
C16 H16B 0.9900 . no
C17 C18 1.522(8) . no
C17 H17A 0.9900 . no
C17 H17B 0.9900 . no
C18 O5 1.432(6) . no
C18 C19 1.522(8) . no
C18 H18 1.0000 . no
C19 O6 1.480(7) . no
C19 C29 1.516(8) . no
C19 C20 1.548(8) . no
C20 C21 1.509(8) . no
C20 H20A 0.9900 . no
C20 H20B 0.9900 . no
C21 C22 1.505(8) . no
C21 H21A 0.9900 . no
C21 H21B 0.9900 . no
C22 O6 1.430(6) . no
C22 C23 1.510(8) . no
C22 H22 1.0000 . no
C23 O7 1.435(7) . no
C23 C24 1.516(8) . no
C23 C30 1.516(8) . no
C24 H24A 0.9800 . no
C24 H24B 0.9800 . no
C24 H24C 0.9800 . no
C25 H25A 0.9800 . no
C25 H25B 0.9800 . no
C25 H25C 0.9800 . no
C26 H26A 0.9800 . no
C26 H26B 0.9800 . no
C26 H26C 0.9800 . no
C27 H27A 0.9800 . no
C27 H27B 0.9800 . no
C27 H27C 0.9800 . no
C28 H28A 0.9800 . no
C28 H28B 0.9800 . no
C28 H28C 0.9800 . no
C29 H29A 0.9800 . no
C29 H29B 0.9800 . no
C29 H29C 0.9800 . no
C30 H30A 0.9800 . no
C30 H30B 0.9800 . no
C30 H30C 0.9800 . no
O7 H7 0.8735 . no

loop_
_geom_torsion_atom_site_label_1
_geom_torsion_atom_site_label_2
_geom_torsion_atom_site_label_3
_geom_torsion_atom_site_label_4
_geom_torsion
_geom_torsion_site_symmetry_1
_geom_torsion_site_symmetry_2
_geom_torsion_site_symmetry_3
_geom_torsion_site_symmetry_4
_geom_torsion_publ_flag
O2 C2 C3 O1 -61.1(6) . . . . no
C1 C2 C3 O1 -175.5(5) . . . . no
C25 C2 C3 O1 59.4(6) . . . . no
O2 C2 C3 C4 54.8(6) . . . . no
C1 C2 C3 C4 -59.6(7) . . . . no
C25 C2 C3 C4 175.3(5) . . . . no
O1 C3 C4 C5 26.9(6) . . . . no
C2 C3 C4 C5 -91.1(6) . . . . no
C3 C4 C5 C6 1.3(7) . . . . no
C4 C5 C6 O1 -28.8(6) . . . . no
C4 C5 C6 C26 -143.8(5) . . . . no
C4 C5 C6 C7 86.1(6) . . . . no
O1 C6 C7 O2 55.1(6) . . . . no
C26 C6 C7 O2 173.6(4) . . . . no
C5 C6 C7 O2 -56.2(6) . . . . no
O1 C6 C7 O3 -66.2(5) . . . . no
C26 C6 C7 O3 52.3(6) . . . . no
C5 C6 C7 O3 -177.5(5) . . . . no
O1 C6 C7 C8 177.8(4) . . . . no
C26 C6 C7 C8 -63.7(7) . . . . no
C5 C6 C7 C8 66.5(6) . . . . no
O2 C7 C8 C9 -79.9(5) . . . . no
O3 C7 C8 C9 36.5(5) . . . . no
C6 C7 C8 C9 155.1(5) . . . . no
C7 C8 C9 C10 -31.0(6) . . . . no
C8 C9 C10 O3 14.8(6) . . . . no
C8 C9 C10 C11 -101.9(5) . . . . no
C8 C9 C10 C27 132.5(5) . . . . no
O3 C10 C11 O4 -66.4(6) . . . . no
C27 C10 C11 O4 174.9(5) . . . . no
C9 C10 C11 O4 48.9(6) . . . . no
O3 C10 C11 C12 51.8(6) . . . . no
C27 C10 C11 C12 -66.9(6) . . . . no
C9 C10 C11 C12 167.2(5) . . . . no
O4 C11 C12 C13 -34.4(6) . . . . no
C10 C11 C12 C13 -156.1(5) . . . . no
C11 C12 C13 C14 35.2(6) . . . . no
C12 C13 C14 O4 -23.8(6) . . . . no
C12 C13 C14 C15 -145.8(5) . . . . no
O4 C14 C15 O5 -64.0(6) . . . . no
C13 C14 C15 O5 54.8(6) . . . . no
O4 C14 C15 C28 179.8(5) . . . . no
C13 C14 C15 C28 -61.5(6) . . . . no
O4 C14 C15 C16 51.1(6) . . . . no
C13 C14 C15 C16 169.8(5) . . . . no
O5 C15 C16 C17 25.3(6) . . . . no
C14 C15 C16 C17 -92.2(5) . . . . no
C28 C15 C16 C17 141.1(5) . . . . no
C15 C16 C17 C18 -20.8(6) . . . . no
C16 C17 C18 O5 8.7(6) . . . . no
C16 C17 C18 C19 -112.0(6) . . . . no
O5 C18 C19 O6 -66.0(5) . . . . no
C17 C18 C19 O6 54.8(6) . . . . no
O5 C18 C19 C29 176.5(5) . . . . no
C17 C18 C19 C29 -62.7(7) . . . . no
O5 C18 C19 C20 47.1(7) . . . . no
C17 C18 C19 C20 167.9(5) . . . . no
O6 C19 C20 C21 -15.1(6) . . . . no
C29 C19 C20 C21 99.9(6) . . . . no
C18 C19 C20 C21 -130.0(5) . . . . no
C19 C20 C21 C22 32.6(6) . . . . no
C20 C21 C22 O6 -38.2(6) . . . . no
C20 C21 C22 C23 -157.8(5) . . . . no
O6 C22 C23 O7 -55.9(6) . . . . no
C21 C22 C23 O7 61.3(7) . . . . no
O6 C22 C23 C24 62.8(6) . . . . no
C21 C22 C23 C24 -180.0(6) . . . . no
O6 C22 C23 C30 -173.6(5) . . . . no
C21 C22 C23 C30 -56.4(7) . . . . no
C26 C6 O1 C3 166.5(4) . . . . no
C7 C6 O1 C3 -70.7(5) . . . . no
C5 C6 O1 C3 46.3(5) . . . . no
C4 C3 O1 C6 -46.5(5) . . . . no
C2 C3 O1 C6 75.7(5) . . . . no
O3 C7 O2 C2 76.2(6) . . . . no
C6 C7 O2 C2 -44.0(6) . . . . no
C8 C7 O2 C2 -171.7(5) . . . . no
C1 C2 O2 C7 165.4(5) . . . . no
C25 C2 O2 C7 -73.8(6) . . . . no
C3 C2 O2 C7 45.6(6) . . . . no
O2 C7 O3 C10 85.4(5) . . . . no
C6 C7 O3 C10 -152.6(4) . . . . no
C8 C7 O3 C10 -28.8(5) . . . . no
C11 C10 O3 C7 129.1(5) . . . . no
C27 C10 O3 C7 -110.8(5) . . . . no
C9 C10 O3 C7 8.8(5) . . . . no
C10 C11 O4 C14 145.7(5) . . . . no
C12 C11 O4 C14 20.1(6) . . . . no
C15 C14 O4 C11 126.3(5) . . . . no
C13 C14 O4 C11 2.1(6) . . . . no
C17 C18 O5 C15 7.7(6) . . . . no
C19 C18 O5 C15 133.4(5) . . . . no
C14 C15 O5 C18 99.8(5) . . . . no
C28 C15 O5 C18 -141.6(5) . . . . no
C16 C15 O5 C18 -20.7(6) . . . . no
C21 C22 O6 C19 30.0(6) . . . . no
C23 C22 O6 C19 156.4(4) . . . . no
C29 C19 O6 C22 -127.6(5) . . . . no
C18 C19 O6 C22 110.8(5) . . . . no
C20 C19 O6 C22 -9.3(6) . . . . no
